data_7046408
loop_
_publ_author_name
'Luo, Jian'
'Ao, Yu-Fei'
'Malm, Christian'
'Hunger, Johannes'
'Wang, Qi-Qiang'
'Wang, De-Xian'

_publ_section_title
;
 Tritopic ion-pair receptors based on anion-\p interactions for selective
 CaX<sub>2</sub> binding.
;
_journal_issue 24
_journal_name_full 'Dalton transactions (Cambridge, England : 2003)'
_journal_page_first 7883
_journal_page_last 7887
_journal_paper_doi 10.1039/c8dt01727a
_journal_volume 47
_journal_year 2018
_chemical_formula_moiety 'C22 H24 Cl2 N6 O8'
_chemical_formula_sum 'C22 H24 Cl2 N6 O8'
_chemical_formula_weight 571.37
_space_group_crystal_system monoclinic
_space_group_IT_number 15
_space_group_name_Hall '-C 2yc'
_space_group_name_H-M_alt 'C 1 2/c 1'
_symmetry_space_group_name_Hall '-C 2yc'
_symmetry_space_group_name_H-M 'C 1 2/c 1'
_atom_sites_solution_hydrogens geom
_atom_sites_solution_primary dual
_audit_creation_date 2017-12-15
_audit_creation_method
;
Olex2 1.2
(compiled 2017.08.10 svn.r3458 for OlexSys, GUI svn.r5381)
;
_audit_update_record
;
2018-03-28 deposited with the CCDC.
2018-05-17 downloaded from the CCDC.
;
_cell_angle_alpha 90
_cell_angle_beta 95.709(2)
_cell_angle_gamma 90
_cell_formula_units_Z 4
_cell_length_a 11.245(2)
_cell_length_b 17.678(3)
_cell_length_c 13.048(2)
_cell_measurement_reflns_used 3968
_cell_measurement_temperature 173(2)
_cell_measurement_theta_max 27.4836
_cell_measurement_theta_min 1.5685
_cell_volume 2580.9(7)
_computing_cell_refinement 'CrystalClear (Rigaku Inc., 2007)'
_computing_data_collection 'CrystalClear (Rigaku Inc., 2007)'
_computing_data_reduction 'CrystalClear (Rigaku Inc., 2007)'
_computing_molecular_graphics 'Olex2 (Dolomanov et al., 2009)'
_computing_publication_material 'CIFTAB (Sheldrick, 2013)'
_computing_structure_refinement 'ShelXL (Sheldrick, 2015)'
_computing_structure_solution 'ShelXT (Sheldrick, 2015)'
_diffrn_ambient_temperature 173.15
_diffrn_measured_fraction_theta_full 0.994
_diffrn_measured_fraction_theta_max 0.994
_diffrn_measurement_device_type 'MM007-HF CCD(Saturn 724+)'
_diffrn_measurement_method '\w scans at fixed \c = 45\%'
_diffrn_radiation_monochromator Confocal
_diffrn_radiation_type MoK\a
_diffrn_radiation_wavelength 0.71073
_diffrn_reflns_av_R_equivalents 0.0292
_diffrn_reflns_av_unetI/netI 0.0218
_diffrn_reflns_Laue_measured_fraction_full 0.994
_diffrn_reflns_Laue_measured_fraction_max 0.994
_diffrn_reflns_limit_h_max 14
_diffrn_reflns_limit_h_min -13
_diffrn_reflns_limit_k_max 22
_diffrn_reflns_limit_k_min -22
_diffrn_reflns_limit_l_max 16
_diffrn_reflns_limit_l_min -16
_diffrn_reflns_number 10750
_diffrn_reflns_point_group_measured_fraction_full 0.994
_diffrn_reflns_point_group_measured_fraction_max 0.994
_diffrn_reflns_theta_full 25.242
_diffrn_reflns_theta_max 27.483
_diffrn_reflns_theta_min 2.154
_diffrn_source 'Rotating Anode'
_exptl_absorpt_coefficient_mu 0.310
_exptl_absorpt_correction_T_max 1.0000
_exptl_absorpt_correction_T_min 0.8544
_exptl_absorpt_correction_type multi-scan
_exptl_absorpt_process_details 'CrystalClear (Rigaku Inc., 2007)'
_exptl_crystal_colour colorless
_exptl_crystal_density_diffrn 1.471
_exptl_crystal_description prism
_exptl_crystal_F_000 1184
_exptl_crystal_size_max 0.267
_exptl_crystal_size_mid 0.184
_exptl_crystal_size_min 0.102
_refine_diff_density_max 0.674
_refine_diff_density_min -0.252
_refine_diff_density_rms 0.055
_refine_ls_extinction_method none
_refine_ls_goodness_of_fit_ref 1.096
_refine_ls_hydrogen_treatment constr
_refine_ls_matrix_type full
_refine_ls_number_parameters 173
_refine_ls_number_reflns 2953
_refine_ls_number_restraints 0
_refine_ls_restrained_S_all 1.096
_refine_ls_R_factor_all 0.0489
_refine_ls_R_factor_gt 0.0468
_refine_ls_shift/su_max 0.001
_refine_ls_shift/su_mean 0.000
_refine_ls_structure_factor_coef Fsqd
_refine_ls_weighting_details 'w=1/[\s^2^(Fo^2^)+(0.0570P)^2^+3.4937P] where P=(Fo^2^+2Fc^2^)/3'
_refine_ls_weighting_scheme calc
_refine_ls_wR_factor_gt 0.1167
_refine_ls_wR_factor_ref 0.1184
_reflns_Friedel_coverage 0.000
_reflns_number_gt 2841
_reflns_number_total 2953
_reflns_threshold_expression 'I > 2\s(I)'
_cod_data_source_file c8dt01727a2.cif
_cod_data_source_block mx6601a
_cod_depositor_comments 'Adding full bibliography for 7046407--7046410.cif.'
_cod_original_cell_volume 2580.7(8)
_cod_database_code 7046408
_shelx_shelxl_version_number 2016/6
_shelx_space_group_comment
;
The symmetry employed for this shelxl refinement is uniquely defined
by the following loop, which should always be used as a source of
symmetry information in preference to the above space-group names.
They are only intended as comments.
;
_shelx_estimated_absorpt_t_max 0.969
_shelx_estimated_absorpt_t_min 0.922
_olex2_refinement_description
;
1. Fixed Uiso
 At 1.2 times of:
  All C(H) groups, All C(H,H) groups
2.a Secondary CH2 refined with riding coordinates:
 C4(H4A,H4B), C5(H5A,H5B), C6(H6B,H6A), C7(H7B,H7A), C8(H8A,H8B)
2.b Aromatic/amide H refined with riding coordinates:
 C10(H10), C11(H11), C12(H12)
;
_olex2_submission_special_instructions 'No special instructions were received'

loop_
_space_group_symop_operation_xyz
'x, y, z'
'-x, y, -z+1/2'
'x+1/2, y+1/2, z'
'-x+1/2, y+1/2, -z+1/2'
'-x, -y, -z'
'x, -y, z-1/2'
'-x+1/2, -y+1/2, -z'
'x+1/2, -y+1/2, z-1/2'

loop_
_atom_site_label
_atom_site_type_symbol
_atom_site_fract_x
_atom_site_fract_y
_atom_site_fract_z
_atom_site_U_iso_or_equiv
_atom_site_adp_type
_atom_site_occupancy
_atom_site_site_symmetry_order
_atom_site_calc_flag
_atom_site_refinement_flags_posn
_atom_site_refinement_flags_adp
_atom_site_refinement_flags_occupancy
Cl1 Cl 0.92278(5) 0.43214(3) 0.55111(4) 0.04251(17) Uani 1 1 d . . .
O1 O 0.54686(12) 0.33209(8) 0.40039(10) 0.0331(3) Uani 1 1 d . . .
N1 N 0.80435(13) 0.32715(8) 0.63408(11) 0.0260(3) Uani 1 1 d . . .
C1 C 0.70609(14) 0.28433(9) 0.63104(12) 0.0227(3) Uani 1 1 d . . .
C2 C 0.80046(15) 0.37312(10) 0.55382(14) 0.0270(4) Uani 1 1 d . . .
N2 N 0.71726(13) 0.38002(8) 0.47582(12) 0.0288(3) Uani 1 1 d . . .
O2 O 0.34900(13) 0.34710(9) 0.52610(11) 0.0423(4) Uani 1 1 d . . .
O3 O 0.37330(14) 0.41683(8) 0.72338(11) 0.0391(3) Uani 1 1 d . . .
N3 N 0.61665(12) 0.28162(8) 0.55735(11) 0.0237(3) Uani 1 1 d . . .
C3 C 0.62746(15) 0.33047(10) 0.48136(13) 0.0257(4) Uani 1 1 d . . .
O4 O 0.70529(10) 0.23831(7) 0.71230(9) 0.0266(3) Uani 1 1 d . . .
C4 C 0.44326(17) 0.28201(13) 0.39725(15) 0.0354(4) Uani 1 1 d . . .
H4A H 0.458959 0.240862 0.448265 0.043 Uiso 1 1 calc R . .
H4B H 0.428339 0.258903 0.328046 0.043 Uiso 1 1 calc R . .
C5 C 0.33615(19) 0.32620(15) 0.42102(16) 0.0432(5) Uani 1 1 d . . .
H5A H 0.328039 0.372064 0.377347 0.052 Uiso 1 1 calc R . .
H5B H 0.263196 0.295167 0.406054 0.052 Uiso 1 1 calc R . .
C6 C 0.2770(2) 0.41003(14) 0.54491(18) 0.0442(5) Uani 1 1 d . . .
H6B H 0.196989 0.404065 0.506608 0.053 Uiso 1 1 calc R . .
H6A H 0.313592 0.456727 0.520334 0.053 Uiso 1 1 calc R . .
C7 C 0.2647(2) 0.41656(13) 0.65729(17) 0.0422(5) Uani 1 1 d . . .
H7B H 0.220845 0.463843 0.669034 0.051 Uiso 1 1 calc R . .
H7A H 0.214987 0.373899 0.677560 0.051 Uiso 1 1 calc R . .
C8 C 0.4486(2) 0.47907(12) 0.7079(2) 0.0521(6) Uani 1 1 d . . .
H8A H 0.403057 0.526872 0.709918 0.063 Uiso 1 1 calc R . .
H8B H 0.479612 0.475027 0.639722 0.063 Uiso 1 1 calc R . .
C9 C 0.59833(14) 0.19981(10) 0.72745(12) 0.0229(3) Uani 1 1 d . . .
C10 C 0.60069(16) 0.12185(10) 0.72607(13) 0.0279(4) Uani 1 1 d . . .
H10 H 0.669677 0.095451 0.709129 0.033 Uiso 1 1 calc R . .
C11 C 0.500000 0.08282(14) 0.750000 0.0317(5) Uani 1 2 d S T P
H11 H 0.500000 0.029079 0.749998 0.038 Uiso 1 2 calc RS T P
C12 C 0.500000 0.24114(13) 0.750000 0.0231(5) Uani 1 2 d S T P
H12 H 0.500001 0.294878 0.749998 0.028 Uiso 1 2 calc RS T P

loop_
_atom_site_aniso_label
_atom_site_aniso_U_11
_atom_site_aniso_U_22
_atom_site_aniso_U_33
_atom_site_aniso_U_23
_atom_site_aniso_U_13
_atom_site_aniso_U_12
Cl1 0.0359(3) 0.0398(3) 0.0520(3) 0.0044(2) 0.0056(2) -0.0154(2)
O1 0.0298(7) 0.0431(8) 0.0255(6) 0.0069(5) -0.0019(5) 0.0012(6)
N1 0.0215(7) 0.0300(7) 0.0267(7) -0.0019(6) 0.0036(5) -0.0018(6)
C1 0.0219(8) 0.0249(8) 0.0218(8) -0.0006(6) 0.0041(6) 0.0020(6)
C2 0.0258(8) 0.0241(8) 0.0321(9) -0.0021(7) 0.0074(7) -0.0023(6)
N2 0.0285(7) 0.0277(7) 0.0308(8) 0.0043(6) 0.0053(6) 0.0013(6)
O2 0.0387(8) 0.0532(9) 0.0336(8) -0.0057(6) -0.0033(6) 0.0138(7)
O3 0.0429(8) 0.0345(7) 0.0384(8) 0.0006(6) -0.0026(6) 0.0040(6)
N3 0.0212(7) 0.0270(7) 0.0231(7) 0.0005(5) 0.0024(5) 0.0009(5)
C3 0.0246(8) 0.0279(8) 0.0248(8) 0.0004(6) 0.0034(6) 0.0048(6)
O4 0.0207(6) 0.0339(7) 0.0250(6) 0.0067(5) 0.0015(4) -0.0005(5)
C4 0.0276(9) 0.0490(11) 0.0284(9) -0.0036(8) -0.0031(7) -0.0007(8)
C5 0.0317(10) 0.0640(14) 0.0323(10) -0.0053(9) -0.0044(8) 0.0066(9)
C6 0.0394(11) 0.0472(12) 0.0449(12) 0.0001(10) -0.0019(9) 0.0111(9)
C7 0.0389(11) 0.0458(12) 0.0412(12) -0.0013(9) 0.0005(9) 0.0131(9)
C8 0.0603(15) 0.0297(10) 0.0635(16) 0.0080(10) -0.0079(12) 0.0021(10)
C9 0.0222(8) 0.0275(8) 0.0188(7) 0.0021(6) 0.0012(6) -0.0015(6)
C10 0.0295(9) 0.0281(8) 0.0264(9) 0.0005(7) 0.0038(7) 0.0059(7)
C11 0.0381(14) 0.0227(11) 0.0341(14) 0.000 0.0032(11) 0.000
C12 0.0241(11) 0.0226(11) 0.0225(11) 0.000 0.0022(8) 0.000

loop_
_atom_type_symbol
_atom_type_description
_atom_type_scat_dispersion_real
_atom_type_scat_dispersion_imag
_atom_type_scat_source
C C 0.0033 0.0016 'International Tables Vol C Tables 4.2.6.8 and 6.1.1.4'
H H 0.0000 0.0000 'International Tables Vol C Tables 4.2.6.8 and 6.1.1.4'
Cl Cl 0.1484 0.1585 'International Tables Vol C Tables 4.2.6.8 and 6.1.1.4'
N N 0.0061 0.0033 'International Tables Vol C Tables 4.2.6.8 and 6.1.1.4'
O O 0.0106 0.0060 'International Tables Vol C Tables 4.2.6.8 and 6.1.1.4'

loop_
_geom_angle_atom_site_label_1
_geom_angle_atom_site_label_2
_geom_angle_atom_site_label_3
_geom_angle
_geom_angle_site_symmetry_1
_geom_angle_site_symmetry_3
C3 O1 C4 119.40(14) . .
C2 N1 C1 111.24(15) . .
N1 C1 O4 113.07(14) . .
N3 C1 N1 127.53(15) . .
N3 C1 O4 119.35(15) . .
N1 C2 Cl1 115.03(14) . .
N2 C2 Cl1 115.68(13) . .
N2 C2 N1 129.29(16) . .
C2 N2 C3 112.18(15) . .
C6 O2 C5 111.69(16) . .
C8 O3 C7 113.96(17) . .
C1 N3 C3 113.55(15) . .
O1 C3 N2 113.69(15) . .
O1 C3 N3 120.24(16) . .
N3 C3 N2 126.04(16) . .
C1 O4 C9 118.49(13) . .
O1 C4 H4A 109.8 . .
O1 C4 H4B 109.8 . .
O1 C4 C5 109.55(18) . .
H4A C4 H4B 108.2 . .
C5 C4 H4A 109.8 . .
C5 C4 H4B 109.8 . .
O2 C5 C4 109.35(16) . .
O2 C5 H5A 109.8 . .
O2 C5 H5B 109.8 . .
C4 C5 H5A 109.8 . .
C4 C5 H5B 109.8 . .
H5A C5 H5B 108.3 . .
O2 C6 H6B 109.7 . .
O2 C6 H6A 109.7 . .
O2 C6 C7 110.05(18) . .
H6B C6 H6A 108.2 . .
C7 C6 H6B 109.7 . .
C7 C6 H6A 109.7 . .
O3 C7 C6 115.99(18) . .
O3 C7 H7B 108.3 . .
O3 C7 H7A 108.3 . .
C6 C7 H7B 108.3 . .
C6 C7 H7A 108.3 . .
H7B C7 H7A 107.4 . .
O3 C8 C8 108.75(19) . 2_656
O3 C8 H8A 109.9 . .
O3 C8 H8B 109.9 . .
C8 C8 H8A 109.9 2_656 .
C8 C8 H8B 109.9 2_656 .
H8A C8 H8B 108.3 . .
C10 C9 O4 117.52(15) . .
C10 C9 C12 123.26(16) . .
C12 C9 O4 119.06(15) . .
C9 C10 H10 120.8 . .
C9 C10 C11 118.48(17) . .
C11 C10 H10 120.8 . .
C10 C11 C10 120.4(2) . 2_656
C10 C11 H11 119.8 . .
C10 C11 H11 119.8 2_656 .
C9 C12 C9 116.1(2) 2_656 .
C9 C12 H12 121.9 . .
C9 C12 H12 121.9 2_656 .

loop_
_geom_bond_atom_site_label_1
_geom_bond_atom_site_label_2
_geom_bond_distance
_geom_bond_site_symmetry_2
Cl1 C2 1.7296(18) .
O1 C3 1.322(2) .
O1 C4 1.460(2) .
N1 C1 1.337(2) .
N1 C2 1.323(2) .
C1 N3 1.321(2) .
C1 O4 1.337(2) .
C2 N2 1.318(2) .
N2 C3 1.344(2) .
O2 C5 1.413(3) .
O2 C6 1.412(3) .
O3 C7 1.423(3) .
O3 C8 1.415(3) .
N3 C3 1.329(2) .
O4 C9 1.4128(19) .
C4 H4A 0.9900 .
C4 H4B 0.9900 .
C4 C5 1.494(3) .
C5 H5A 0.9900 .
C5 H5B 0.9900 .
C6 H6B 0.9900 .
C6 H6A 0.9900 .
C6 C7 1.491(3) .
C7 H7B 0.9900 .
C7 H7A 0.9900 .
C8 C8 1.512(5) 2_656
C8 H8A 0.9900 .
C8 H8B 0.9900 .
C9 C10 1.379(2) .
C9 C12 1.381(2) .
C10 H10 0.9500 .
C10 C11 1.388(2) .
C11 H11 0.9500 .
C12 H12 0.9500 .

loop_
_geom_torsion_atom_site_label_1
_geom_torsion_atom_site_label_2
_geom_torsion_atom_site_label_3
_geom_torsion_atom_site_label_4
_geom_torsion
_geom_torsion_site_symmetry_4
Cl1 C2 N2 C3 177.66(12) .
O1 C4 C5 O2 -70.2(2) .
N1 C1 N3 C3 -3.1(2) .
N1 C1 O4 C9 169.25(14) .
N1 C2 N2 C3 -2.0(3) .
C1 N1 C2 Cl1 179.16(12) .
C1 N1 C2 N2 -1.2(3) .
C1 N3 C3 O1 177.40(15) .
C1 N3 C3 N2 -0.9(2) .
C1 O4 C9 C10 118.83(17) .
C1 O4 C9 C12 -65.72(18) .
C2 N1 C1 N3 4.0(2) .
C2 N1 C1 O4 -178.47(14) .
C2 N2 C3 O1 -175.27(15) .
C2 N2 C3 N3 3.1(2) .
O2 C6 C7 O3 52.4(3) .
N3 C1 O4 C9 -13.0(2) .
C3 O1 C4 C5 102.95(19) .
O4 C1 N3 C3 179.51(14) .
O4 C9 C10 C11 174.25(12) .
O4 C9 C12 C9 -174.66(16) 2_656
C4 O1 C3 N2 -178.91(15) .
C4 O1 C3 N3 2.6(2) .
C5 O2 C6 C7 163.52(19) .
C6 O2 C5 C4 158.20(19) .
C7 O3 C8 C8 171.9(2) 2_656
C8 O3 C7 C6 63.0(3) .
C9 C10 C11 C10 0.47(11) 2_656
C10 C9 C12 C9 0.51(12) 2_656
C12 C9 C10 C11 -1.0(2) .
